data_1504616
loop_
_publ_author_name
'Garcia-Bosch, Isaac'
'Company, Anna'
'Fontrodona, Xavier'
'Ribas, Xavi'
'Costas, Miquel'

_publ_section_title
;
 Efficient and selective peracetic Acid epoxidation catalyzed by a robust
 manganese catalyst.
;
_journal_issue 11
_journal_name_full 'Organic letters'
_journal_page_first 2095
_journal_page_last 2098
_journal_paper_doi 10.1021/ol800329m
_journal_volume 10
_journal_year 2008
_chemical_formula_moiety 'C16 H24 F6 Mn N4 O6 S2'
_chemical_formula_sum 'C16 H24 F6 Mn N4 O6 S2'
_chemical_formula_weight 601.45
_chemical_name_systematic
; 
 ? 
;
_space_group_IT_number 14
_symmetry_cell_setting monoclinic
_symmetry_space_group_name_Hall '-P 2yn'
_symmetry_space_group_name_H-M 'P 1 21/n 1'
_atom_sites_solution_hydrogens geom
_atom_sites_solution_primary direct
_atom_sites_solution_secondary difmap
_audit_creation_method SHELXL-97
_cell_angle_alpha 90.00
_cell_angle_beta 117.585(18)
_cell_angle_gamma 90.00
_cell_formula_units_Z 4
_cell_length_a 16.45(2)
_cell_length_b 9.598(12)
_cell_length_c 17.57(2)
_cell_measurement_temperature 300(2)
_cell_volume 2459(5)
_computing_cell_refinement 'BRUKER SMART'
_computing_data_collection 'BRUKER SMART'
_computing_data_reduction 'BRUKER SAINT+'
_computing_structure_refinement 'SHELXL-97 (Sheldrick, 1997)'
_computing_structure_solution 'SHELXS-97 (Sheldrick, 1990)'
_diffrn_ambient_temperature 300(2)
_diffrn_measured_fraction_theta_full 'ACTA 50'
_diffrn_measured_fraction_theta_max 0.978
_diffrn_measurement_device_type 'ccd area detector'
_diffrn_measurement_method 'phi and omega scans'
_diffrn_radiation_monochromator graphite
_diffrn_radiation_source 'fine-focus sealed tube'
_diffrn_radiation_type MoK\a
_diffrn_radiation_wavelength 0.71073
_diffrn_reflns_av_R_equivalents 0.0569
_diffrn_reflns_av_sigmaI/netI 0.0436
_diffrn_reflns_limit_h_max 21
_diffrn_reflns_limit_h_min -21
_diffrn_reflns_limit_k_max 12
_diffrn_reflns_limit_k_min -12
_diffrn_reflns_limit_l_max 23
_diffrn_reflns_limit_l_min -23
_diffrn_reflns_number 27349
_diffrn_reflns_theta_full 'ACTA 50'
_diffrn_reflns_theta_max 28.24
_diffrn_reflns_theta_min 2.31
_exptl_absorpt_coefficient_mu 0.791
_exptl_absorpt_correction_type none
_exptl_crystal_colour colorless
_exptl_crystal_density_diffrn 1.624
_exptl_crystal_density_method 'not measured'
_exptl_crystal_description plate
_exptl_crystal_F_000 1228
_exptl_crystal_size_max 0.5
_exptl_crystal_size_mid 0.3
_exptl_crystal_size_min 0.08
_refine_diff_density_max 1.018
_refine_diff_density_min -0.905
_refine_diff_density_rms 0.080
_refine_ls_extinction_method none
_refine_ls_goodness_of_fit_ref 1.069
_refine_ls_hydrogen_treatment constr
_refine_ls_matrix_type full
_refine_ls_number_parameters 436
_refine_ls_number_reflns 5956
_refine_ls_number_restraints 35
_refine_ls_restrained_S_all 1.077
_refine_ls_R_factor_all 0.0964
_refine_ls_R_factor_gt 0.0678
_refine_ls_shift/su_max 0.127
_refine_ls_shift/su_mean 0.002
_refine_ls_structure_factor_coef Fsqd
_refine_ls_weighting_details 'calc w=1/[\s^2^(Fo^2^)+(0.1247P)^2^+1.0016P] where P=(Fo^2^+2Fc^2^)/3'
_refine_ls_weighting_scheme calc
_refine_ls_wR_factor_gt 0.1981
_refine_ls_wR_factor_ref 0.2224
_reflns_number_gt 3937
_reflns_number_total 5956
_reflns_threshold_expression >2sigma(I)
_cod_data_source_file ol800329m-file003.cif
_cod_data_source_block acl11p9g
_cod_original_sg_symbol_H-M P21/n
_cod_database_code 1504616

loop_
_symmetry_equiv_pos_as_xyz
'x, y, z'
'-x+1/2, y+1/2, -z+1/2'
'-x, -y, -z'
'x-1/2, -y-1/2, z-1/2'

loop_
_atom_site_label
_atom_site_type_symbol
_atom_site_fract_x
_atom_site_fract_y
_atom_site_fract_z
_atom_site_U_iso_or_equiv
_atom_site_adp_type
_atom_site_occupancy
_atom_site_symmetry_multiplicity
_atom_site_calc_flag
_atom_site_refinement_flags
_atom_site_disorder_assembly
_atom_site_disorder_group
Mn1 Mn 0.78182(3) 0.79392(5) 0.04530(3) 0.05003(16) Uani 1 1 d . . .
F1 F 1.0357(2) 1.0394(5) 0.2265(3) 0.1637(17) Uani 1 1 d D A .
S1 S 0.86708(8) 1.05593(11) 0.19850(7) 0.0613(3) Uani 0.819(2) 1 d P A 1
O1 O 0.8533(5) 0.9349(5) 0.1459(3) 0.0992(18) Uani 0.819(2) 1 d P A 1
O2 O 0.8962(3) 1.0229(4) 0.2852(2) 0.0855(10) Uani 0.819(2) 1 d P A 1
O3 O 0.7982(4) 1.1664(7) 0.1590(5) 0.131(3) Uani 0.819(2) 1 d P A 1
F2 F 0.9515(4) 1.1764(6) 0.1243(3) 0.1427(17) Uani 0.819(2) 1 d P A 1
F3 F 0.9873(5) 1.2447(5) 0.2466(5) 0.187(3) Uani 0.819(2) 1 d P A 1
S2 S 0.70097(12) 1.04694(18) -0.10881(11) 0.0953(5) Uani 0.819(2) 1 d P A 1
O4 O 0.7608(4) 0.9438(5) -0.0534(3) 0.0771(16) Uani 0.819(2) 1 d P A 1
O5 O 0.7011(7) 1.1752(6) -0.0754(4) 0.194(4) Uani 0.819(2) 1 d P A 1
O6 O 0.6044(3) 0.9963(7) -0.1614(4) 0.136(2) Uani 0.819(2) 1 d P A 1
F4 F 0.8222(4) 1.1182(12) -0.1499(7) 0.272(5) Uani 0.819(2) 1 d P A 1
F5 F 0.6917(7) 1.1704(9) -0.2384(5) 0.197(4) Uani 0.819(2) 1 d P A 1
F6 F 0.7407(8) 0.9561(8) -0.2230(4) 0.256(4) Uani 0.819(2) 1 d P A 1
S1' S 0.8535(5) 1.1069(7) 0.1311(5) 0.098(2) Uani 0.181(2) 1 d PD A 2
O1' O 0.8559(17) 0.9607(11) 0.1177(12) 0.072(6) Uani 0.181(2) 1 d PD A 2
O2' O 0.8744(13) 1.196(3) 0.0768(10) 0.179(15) Uani 0.181(2) 1 d PD A 2
O3' O 0.7862(14) 1.115(3) 0.1607(16) 0.110(9) Uani 0.181(2) 1 d PD A 2
F2' F 1.0037(8) 1.2191(16) 0.1536(10) 0.387(2) Uani 0.181(2) 1 d PDU A 2
F3' F 1.0068(11) 1.2217(15) 0.2733(9) 0.219(18) Uani 0.181(2) 1 d PD A 2
S2' S 0.6859(4) 0.9753(7) -0.1499(4) 0.0820(18) Uani 0.181(2) 1 d PD A 2
O4' O 0.7517(14) 0.906(2) -0.0743(9) 0.053(4) Uani 0.181(2) 1 d PD A 2
O5' O 0.6514(13) 1.0789(17) -0.1109(11) 0.086(2) Uani 0.181(2) 1 d PDU A 2
O6' O 0.6615(14) 0.8964(17) -0.2248(9) 0.203(19) Uani 0.181(2) 1 d PD A 2
F4' F 0.8314(9) 1.056(3) -0.1602(12) 0.175(8) Uani 0.181(2) 1 d PD A 2
F5' F 0.6955(18) 1.1771(18) -0.2492(10) 0.086(5) Uani 0.181(2) 1 d PD A 2
F6' F 0.778(9) 1.173(5) -0.117(3) 0.653(3) Uani 0.181(2) 1 d PDU A 2
N1 N 0.63929(19) 0.8088(3) 0.03056(18) 0.0581(7) Uani 1 1 d . A .
C4 C 0.4861(3) 0.7228(4) -0.0468(3) 0.0792(12) Uani 1 1 d . A .
H4A H 0.4435 0.6698 -0.0921 0.095 Uiso 1 1 calc R . .
N2 N 0.7039(2) 0.6127(4) -0.0412(2) 0.0758(9) Uani 1 1 d . A .
C1 C 0.6131(3) 0.8749(4) 0.0825(3) 0.0677(9) Uani 1 1 d . . .
H1A H 0.6562 0.9280 0.1273 0.081 Uiso 1 1 calc R A .
C5 C 0.5762(3) 0.7320(4) -0.0337(2) 0.0658(9) Uani 1 1 d . . .
N4 N 0.8950(2) 0.6884(4) 0.0241(2) 0.0767(9) Uani 1 1 d . A .
C3 C 0.4603(3) 0.7909(4) 0.0063(3) 0.0805(12) Uani 1 1 d . . .
H3A H 0.4003 0.7855 -0.0021 0.097 Uiso 1 1 calc R A .
N3 N 0.8226(3) 0.6102(4) 0.1408(2) 0.0839(10) Uani 1 1 d . A .
C2 C 0.5247(3) 0.8679(4) 0.0727(3) 0.0796(11) Uani 1 1 d . A .
H2A H 0.5092 0.9147 0.1105 0.096 Uiso 1 1 calc R . .
C6 C 0.6081(3) 0.6632(6) -0.0915(3) 0.0860(13) Uani 1 1 d . A .
H6A H 0.5682 0.5853 -0.1207 0.103 Uiso 1 1 calc R . .
H6B H 0.6050 0.7290 -0.1347 0.103 Uiso 1 1 calc R . .
C7 C 0.7082(4) 0.4877(4) 0.0098(4) 0.1035(16) Uani 1 1 d . . .
H7A H 0.7496 0.4206 0.0049 0.124 Uiso 1 1 calc R A .
H7B H 0.6478 0.4455 -0.0142 0.124 Uiso 1 1 calc R . .
C13 C 0.8527(4) 0.5760(6) -0.0420(3) 0.1043(16) Uani 1 1 d . . .
H13A H 0.8649 0.4864 -0.0133 0.125 Uiso 1 1 calc R A .
H13B H 0.8814 0.5763 -0.0793 0.125 Uiso 1 1 calc R . .
C17 C 0.7404(5) 1.0785(8) -0.1849(4) 0.127(2) Uani 1 1 d D . .
C16 C 0.9677(4) 1.1339(6) 0.2006(4) 0.1119(18) Uani 1 1 d D . .
C8 C 0.7394(4) 0.5172(4) 0.1023(4) 0.1003(15) Uani 1 1 d . A .
H8A H 0.7537 0.4299 0.1336 0.120 Uiso 1 1 calc R . .
H8B H 0.6899 0.5612 0.1087 0.120 Uiso 1 1 calc R . .
C14 C 0.7506(4) 0.5927(6) -0.0960(3) 0.0983(15) Uani 1 1 d . A .
H14A H 0.7383 0.6725 -0.1337 0.118 Uiso 1 1 calc R . .
H14B H 0.7258 0.5107 -0.1316 0.118 Uiso 1 1 calc R . .
C11 C 0.9556(3) 0.6320(6) 0.1090(3) 0.0991(16) Uani 1 1 d . . .
H11A H 0.9845 0.7084 0.1485 0.119 Uiso 1 1 calc R A .
H11B H 1.0037 0.5779 0.1057 0.119 Uiso 1 1 calc R . .
C12 C 0.9473(3) 0.7904(7) 0.0001(4) 0.113(2) Uani 1 1 d . . .
H12A H 1.0006 0.7459 0.0022 0.169 Uiso 1 1 calc R A .
H12B H 0.9660 0.8672 0.0396 0.169 Uiso 1 1 calc R . .
H12C H 0.9092 0.8240 -0.0570 0.169 Uiso 1 1 calc R . .
C10 C 0.9048(4) 0.5397(6) 0.1441(4) 0.1049(17) Uani 1 1 d . A .
H10A H 0.8860 0.4543 0.1109 0.126 Uiso 1 1 calc R . .
H10B H 0.9462 0.5149 0.2031 0.126 Uiso 1 1 calc R . .
C9 C 0.8398(4) 0.6561(6) 0.2266(3) 0.1097(17) Uani 1 1 d . . .
H9A H 0.8486 0.5762 0.2625 0.165 Uiso 1 1 calc R A .
H9B H 0.7882 0.7088 0.2222 0.165 Uiso 1 1 calc R . .
H9C H 0.8937 0.7134 0.2513 0.165 Uiso 1 1 calc R . .

loop_
_atom_site_aniso_label
_atom_site_aniso_U_11
_atom_site_aniso_U_22
_atom_site_aniso_U_33
_atom_site_aniso_U_23
_atom_site_aniso_U_13
_atom_site_aniso_U_12
Mn1 0.0557(3) 0.0445(3) 0.0561(3) 0.00090(19) 0.0312(2) 0.00401(19)
F1 0.094(2) 0.192(4) 0.206(4) 0.064(3) 0.071(2) 0.021(3)
S1 0.0632(6) 0.0559(6) 0.0624(6) 0.0000(5) 0.0270(5) -0.0027(5)
O1 0.139(4) 0.079(3) 0.075(3) -0.021(2) 0.046(3) -0.043(3)
O2 0.104(3) 0.100(3) 0.0594(18) 0.0110(17) 0.0439(17) 0.006(2)
O3 0.113(3) 0.098(4) 0.208(6) 0.055(4) 0.098(4) 0.051(3)
F2 0.176(4) 0.152(4) 0.142(4) 0.048(3) 0.109(3) -0.011(3)
F3 0.246(7) 0.097(3) 0.165(5) -0.030(3) 0.049(5) -0.090(4)
S2 0.1316(11) 0.0940(10) 0.0974(9) 0.0402(8) 0.0846(9) 0.0587(9)
O4 0.097(3) 0.073(3) 0.074(2) 0.019(2) 0.051(2) 0.019(2)
O5 0.354(10) 0.106(4) 0.131(4) -0.012(3) 0.121(5) 0.084(5)
O6 0.057(2) 0.168(5) 0.164(5) 0.060(4) 0.035(3) 0.012(3)
F4 0.109(4) 0.340(11) 0.356(10) 0.215(8) 0.098(5) 0.002(5)
F5 0.224(7) 0.248(7) 0.154(4) 0.144(5) 0.119(4) 0.086(6)
F6 0.490(10) 0.201(6) 0.189(5) 0.044(4) 0.253(6) 0.144(7)
S1' 0.105(5) 0.069(4) 0.097(5) -0.017(4) 0.029(4) -0.007(4)
O1' 0.100(12) 0.050(8) 0.053(10) 0.002(7) 0.026(9) -0.026(8)
O2' 0.27(4) 0.117(19) 0.15(2) 0.060(17) 0.09(3) -0.04(2)
O3' 0.16(2) 0.096(19) 0.104(14) 0.006(13) 0.087(15) -0.019(16)
F2' 0.387(3) 0.387(3) 0.387(3) 0.0000(10) 0.1790(13) 0.0000(10)
F3' 0.129(13) 0.45(5) 0.091(12) -0.117(18) 0.059(11) -0.20(2)
S2' 0.082(4) 0.085(4) 0.102(4) 0.018(3) 0.062(3) 0.034(3)
O4' 0.061(8) 0.055(10) 0.050(8) 0.014(7) 0.033(7) 0.020(7)
O5' 0.087(2) 0.086(2) 0.086(2) -0.0001(10) 0.0402(12) 0.0000(10)
O6' 0.115(17) 0.42(6) 0.044(9) -0.083(19) 0.009(10) 0.04(3)
F4' 0.261(13) 0.17(2) 0.244(15) 0.099(15) 0.248(12) 0.103(16)
F5' 0.135(14) 0.086(10) 0.067(8) 0.035(8) 0.072(9) 0.034(10)
F6' 0.653(3) 0.653(3) 0.653(3) 0.0000(10) 0.3025(13) 0.0000(10)
N1 0.0614(15) 0.0593(16) 0.0618(16) -0.0062(12) 0.0356(13) -0.0038(12)
C4 0.067(2) 0.078(3) 0.095(3) -0.007(2) 0.039(2) -0.0176(19)
N2 0.091(2) 0.0674(19) 0.085(2) -0.0244(16) 0.0536(18) -0.0071(16)
C1 0.073(2) 0.065(2) 0.076(2) -0.0135(17) 0.0448(18) -0.0038(17)
C5 0.068(2) 0.069(2) 0.067(2) -0.0087(17) 0.0372(17) -0.0116(17)
N4 0.0727(19) 0.089(2) 0.083(2) 0.0092(17) 0.0489(17) 0.0244(17)
C3 0.073(2) 0.070(2) 0.119(3) -0.003(2) 0.063(2) -0.0071(19)
N3 0.122(3) 0.0634(19) 0.080(2) 0.0231(16) 0.058(2) 0.0239(19)
C2 0.088(3) 0.070(2) 0.107(3) -0.006(2) 0.068(2) 0.002(2)
C6 0.073(2) 0.114(3) 0.075(2) -0.038(2) 0.038(2) -0.021(2)
C7 0.133(4) 0.050(2) 0.156(5) -0.025(3) 0.091(4) -0.016(2)
C13 0.114(3) 0.121(4) 0.108(3) -0.014(3) 0.077(3) 0.032(3)
C17 0.139(5) 0.144(5) 0.128(4) 0.067(4) 0.088(4) 0.040(4)
C16 0.116(4) 0.082(3) 0.132(5) 0.001(3) 0.053(4) -0.019(3)
C8 0.153(4) 0.051(2) 0.126(4) 0.023(2) 0.090(3) 0.005(3)
C14 0.115(3) 0.108(3) 0.093(3) -0.039(3) 0.066(3) 0.001(3)
C11 0.079(3) 0.114(4) 0.101(3) 0.016(3) 0.038(3) 0.047(3)
C12 0.076(3) 0.152(5) 0.138(4) 0.030(4) 0.073(3) 0.019(3)
C10 0.121(4) 0.096(3) 0.104(3) 0.043(3) 0.057(3) 0.055(3)
C9 0.147(5) 0.117(4) 0.074(3) 0.034(3) 0.058(3) 0.029(4)

loop_
_atom_type_symbol
_atom_type_description
_atom_type_scat_dispersion_real
_atom_type_scat_dispersion_imag
_atom_type_scat_source
C C 0.0033 0.0016 'International Tables Vol C Tables 4.2.6.8 and 6.1.1.4'
H H 0.0000 0.0000 'International Tables Vol C Tables 4.2.6.8 and 6.1.1.4'
N N 0.0061 0.0033 'International Tables Vol C Tables 4.2.6.8 and 6.1.1.4'
O O 0.0106 0.0060 'International Tables Vol C Tables 4.2.6.8 and 6.1.1.4'
F F 0.0171 0.0103 'International Tables Vol C Tables 4.2.6.8 and 6.1.1.4'
S S 0.1246 0.1234 'International Tables Vol C Tables 4.2.6.8 and 6.1.1.4'
Mn Mn 0.3368 0.7283 'International Tables Vol C Tables 4.2.6.8 and 6.1.1.4'

loop_
_geom_angle_atom_site_label_1
_geom_angle_atom_site_label_2
_geom_angle_atom_site_label_3
_geom_angle
O1' Mn1 O1 15.8(5)
O1' Mn1 O4 78.8(5)
O1 Mn1 O4 93.8(2)
O1' Mn1 O4' 90.9(7)
O1 Mn1 O4' 106.1(6)
O4 Mn1 O4' 12.7(6)
O1' Mn1 N1 108.1(7)
O1 Mn1 N1 101.8(2)
O4 Mn1 N1 95.45(19)
O4' Mn1 N1 95.6(6)
O1' Mn1 N2 176.0(6)
O1 Mn1 N2 167.79(17)
O4 Mn1 N2 98.18(19)
O4' Mn1 N2 86.0(6)
N1 Mn1 N2 74.68(12)
O1' Mn1 N4 98.7(7)
O1 Mn1 N4 103.9(2)
O4 Mn1 N4 90.2(2)
O4' Mn1 N4 84.4(6)
N1 Mn1 N4 153.25(13)
N2 Mn1 N4 78.64(15)
O1' Mn1 N3 104.8(5)
O1 Mn1 N3 91.1(2)
O4 Mn1 N3 168.28(19)
O4' Mn1 N3 158.1(5)
N1 Mn1 N3 93.97(13)
N2 Mn1 N3 77.63(17)
N4 Mn1 N3 78.26(15)
O2 S1 O1 112.8(3)
O2 S1 O3 118.4(4)
O1 S1 O3 115.0(4)
O2 S1 C16 102.8(3)
O1 S1 C16 102.7(3)
O3 S1 C16 102.1(3)
S1 O1 Mn1 157.4(4)
O5 S2 O4 118.2(4)
O5 S2 O6 110.3(5)
O4 S2 O6 113.4(4)
O5 S2 C17 104.1(5)
O4 S2 C17 105.0(4)
O6 S2 C17 104.2(4)
S2 O4 Mn1 145.2(5)
O1' S1' O3' 101.5(16)
O1' S1' O2' 116.3(16)
O3' S1' O2' 132.4(18)
O1' S1' C16 99.2(10)
O3' S1' C16 120.6(12)
O2' S1' C16 82.1(6)
S1' O1' Mn1 144.5(15)
O6' S2' O4' 112.8(13)
O6' S2' O5' 143.1(13)
O4' S2' O5' 99.8(12)
O6' S2' C17 86.7(7)
O4' S2' C17 108.6(11)
O5' S2' C17 99.4(10)
S2' O4' Mn1 148.4(16)
C1 N1 C5 117.8(3)
C1 N1 Mn1 127.0(2)
C5 N1 Mn1 114.9(2)
C3 C4 C5 120.1(4)
C7 N2 C6 111.4(4)
C7 N2 C14 113.1(4)
C6 N2 C14 112.2(4)
C7 N2 Mn1 111.2(3)
C6 N2 Mn1 105.2(3)
C14 N2 Mn1 103.3(3)
N1 C1 C2 122.9(4)
N1 C5 C4 121.5(4)
N1 C5 C6 115.8(3)
C4 C5 C6 122.7(4)
C11 N4 C12 108.8(4)
C11 N4 C13 112.1(4)
C12 N4 C13 112.1(4)
C11 N4 Mn1 102.7(3)
C12 N4 Mn1 112.0(3)
C13 N4 Mn1 108.8(3)
C4 C3 C2 118.6(4)
C9 N3 C10 110.9(4)
C9 N3 C8 110.0(4)
C10 N3 C8 111.6(4)
C9 N3 Mn1 111.7(3)
C10 N3 Mn1 109.2(3)
C8 N3 Mn1 103.2(3)
C3 C2 C1 119.1(4)
N2 C6 C5 110.4(3)
N2 C7 C8 113.8(3)
N4 C13 C14 113.2(4)
F4 C17 F5 108.6(8)
F4 C17 F6 104.9(9)
F5 C17 F6 112.5(8)
F4 C17 F4' 28.6(13)
F5 C17 F4' 124.5(12)
F6 C17 F4' 76.7(12)
F4 C17 F5' 103.7(13)
F5 C17 F5' 8.5(14)
F6 C17 F5' 108.1(10)
F4' C17 F5' 117.0(16)
F4 C17 F6' 56(6)
F5 C17 F6' 93(3)
F6 C17 F6' 153(4)
F4' C17 F6' 81(6)
F5' C17 F6' 96(3)
F4 C17 S2' 130.7(6)
F5 C17 S2' 115.6(7)
F6 C17 S2' 77.8(5)
F4' C17 S2' 119.8(11)
F5' C17 S2' 122.6(13)
F6' C17 S2' 100(5)
F4 C17 S2 111.7(7)
F5 C17 S2 110.7(6)
F6 C17 S2 108.2(5)
F4' C17 S2 117.7(8)
F5' C17 S2 119.2(11)
F6' C17 S2 69(5)
S2' C17 S2 32.0(3)
F3 C16 F2 105.1(6)
F3 C16 F1 114.8(6)
F2 C16 F1 107.6(6)
F3 C16 F3' 19.8(8)
F2 C16 F3' 122.3(9)
F1 C16 F3' 97.9(7)
F3 C16 F2' 81.0(10)
F2 C16 F2' 36.1(6)
F1 C16 F2' 94.5(7)
F3' C16 F2' 92.5(7)
F3 C16 S1' 116.4(6)
F2 C16 S1' 71.4(4)
F1 C16 S1' 127.0(5)
F3' C16 S1' 128.4(9)
F2' C16 S1' 106.1(6)
F3 C16 S1 108.4(6)
F2 C16 S1 111.0(4)
F1 C16 S1 109.8(4)
F3' C16 S1 107.2(8)
F2' C16 S1 145.7(6)
S1' C16 S1 39.8(3)
C7 C8 N3 112.7(4)
N2 C14 C13 111.3(4)
N4 C11 C10 112.6(4)
N3 C10 C11 112.1(4)

loop_
_geom_bond_atom_site_label_1
_geom_bond_atom_site_label_2
_geom_bond_distance
Mn1 O1' 2.057(15)
Mn1 O1 2.100(5)
Mn1 O4 2.154(6)
Mn1 O4' 2.205(17)
Mn1 N1 2.241(4)
Mn1 N2 2.275(4)
Mn1 N4 2.297(4)
Mn1 N3 2.309(4)
F1 C16 1.344(7)
S1 O2 1.405(4)
S1 O1 1.436(5)
S1 O3 1.470(6)
S1 C16 1.802(6)
F2 C16 1.305(7)
F3 C16 1.283(8)
S2 O5 1.363(6)
S2 O4 1.418(5)
S2 O6 1.502(5)
S2 C17 1.762(6)
F4 C17 1.252(9)
F5 C17 1.267(9)
F6 C17 1.354(9)
S1' O1' 1.426(10)
S1' O3' 1.426(10)
S1' O2' 1.436(10)
S1' C16 1.723(9)
F2' C16 1.467(8)
F3' C16 1.412(9)
S2' O6' 1.407(9)
S2' O4' 1.428(9)
S2' O5' 1.464(10)
S2' C17 1.636(9)
F4' C17 1.368(9)
F5' C17 1.395(10)
F6' C17 1.396(10)
N1 C1 1.336(5)
N1 C5 1.345(5)
C4 C3 1.359(6)
C4 C5 1.394(6)
N2 C7 1.480(6)
N2 C6 1.487(6)
N2 C14 1.496(6)
C1 C2 1.384(6)
C5 C6 1.496(6)
N4 C11 1.461(6)
N4 C12 1.488(6)
N4 C13 1.500(6)
C3 C2 1.373(6)
N3 C9 1.467(6)
N3 C10 1.490(6)
N3 C8 1.507(7)
C7 C8 1.486(8)
C13 C14 1.507(7)
C11 C10 1.530(8)

loop_
_geom_torsion_atom_site_label_1
_geom_torsion_atom_site_label_2
_geom_torsion_atom_site_label_3
_geom_torsion_atom_site_label_4
_geom_torsion
O2 S1 O1 Mn1 121.6(9)
O3 S1 O1 Mn1 -18.4(11)
C16 S1 O1 Mn1 -128.4(9)
O1' Mn1 O1 S1 84(3)
O4 Mn1 O1 S1 64.6(9)
O4' Mn1 O1 S1 67.6(11)
N1 Mn1 O1 S1 -31.8(9)
N2 Mn1 O1 S1 -103.6(11)
N4 Mn1 O1 S1 155.8(9)
N3 Mn1 O1 S1 -126.1(9)
O5 S2 O4 Mn1 78.7(8)
O6 S2 O4 Mn1 -52.8(7)
C17 S2 O4 Mn1 -165.9(5)
O1' Mn1 O4 S2 -96.6(9)
O1 Mn1 O4 S2 -91.4(6)
O4' Mn1 O4 S2 102(3)
N1 Mn1 O4 S2 10.8(6)
N2 Mn1 O4 S2 86.0(6)
N4 Mn1 O4 S2 164.6(6)
N3 Mn1 O4 S2 154.2(7)
O3' S1' O1' Mn1 66(3)
O2' S1' O1' Mn1 -84(3)
C16 S1' O1' Mn1 -170(2)
O1 Mn1 O1' S1' -112(4)
O4 Mn1 O1' S1' 49(2)
O4' Mn1 O1' S1' 53(2)
N1 Mn1 O1' S1' -43(2)
N2 Mn1 O1' S1' 90(9)
N4 Mn1 O1' S1' 138(2)
N3 Mn1 O1' S1' -142(2)
O6' S2' O4' Mn1 -107(2)
O5' S2' O4' Mn1 55(3)
C17 S2' O4' Mn1 159(2)
O1' Mn1 O4' S2' -110(3)
O1 Mn1 O4' S2' -106(2)
O4 Mn1 O4' S2' -92(4)
N1 Mn1 O4' S2' -2(3)
N2 Mn1 O4' S2' 72(2)
N4 Mn1 O4' S2' 151(3)
N3 Mn1 O4' S2' 114(2)
O1' Mn1 N1 C1 -24.1(6)
O1 Mn1 N1 C1 -9.1(3)
O4 Mn1 N1 C1 -104.1(3)
O4' Mn1 N1 C1 -116.8(6)
N2 Mn1 N1 C1 158.9(3)
N4 Mn1 N1 C1 154.5(3)
N3 Mn1 N1 C1 82.9(3)
O1' Mn1 N1 C5 162.1(5)
O1 Mn1 N1 C5 177.2(3)
O4 Mn1 N1 C5 82.1(3)
O4' Mn1 N1 C5 69.4(6)
N2 Mn1 N1 C5 -14.9(3)
N4 Mn1 N1 C5 -19.3(4)
N3 Mn1 N1 C5 -90.9(3)
O1' Mn1 N2 C7 138(8)
O1 Mn1 N2 C7 -13.5(11)
O4 Mn1 N2 C7 178.4(3)
O4' Mn1 N2 C7 174.9(6)
N1 Mn1 N2 C7 -88.1(3)
N4 Mn1 N2 C7 89.8(3)
N3 Mn1 N2 C7 9.5(3)
O1' Mn1 N2 C6 -102(8)
O1 Mn1 N2 C6 107.1(10)
O4 Mn1 N2 C6 -60.9(3)
O4' Mn1 N2 C6 -64.4(6)
N1 Mn1 N2 C6 32.5(3)
N4 Mn1 N2 C6 -149.5(3)
N3 Mn1 N2 C6 130.2(3)
O1' Mn1 N2 C14 16(8)
O1 Mn1 N2 C14 -135.1(10)
O4 Mn1 N2 C14 56.9(3)
O4' Mn1 N2 C14 53.4(6)
N1 Mn1 N2 C14 150.3(3)
N4 Mn1 N2 C14 -31.7(3)
N3 Mn1 N2 C14 -112.0(3)
C5 N1 C1 C2 -0.3(6)
Mn1 N1 C1 C2 -173.9(3)
C1 N1 C5 C4 0.9(6)
Mn1 N1 C5 C4 175.3(3)
C1 N1 C5 C6 178.4(4)
Mn1 N1 C5 C6 -7.2(5)
C3 C4 C5 N1 -0.7(7)
C3 C4 C5 C6 -178.1(4)
O1' Mn1 N4 C11 71.6(6)
O1 Mn1 N4 C11 56.4(3)
O4 Mn1 N4 C11 150.3(3)
O4' Mn1 N4 C11 161.6(6)
N1 Mn1 N4 C11 -107.0(4)
N2 Mn1 N4 C11 -111.4(3)
N3 Mn1 N4 C11 -31.8(3)
O1' Mn1 N4 C12 -45.0(6)
O1 Mn1 N4 C12 -60.2(4)
O4 Mn1 N4 C12 33.7(4)
O4' Mn1 N4 C12 45.0(6)
N1 Mn1 N4 C12 136.4(4)
N2 Mn1 N4 C12 132.0(3)
N3 Mn1 N4 C12 -148.4(3)
O1' Mn1 N4 C13 -169.4(6)
O1 Mn1 N4 C13 175.3(3)
O4 Mn1 N4 C13 -90.7(3)
O4' Mn1 N4 C13 -79.4(6)
N1 Mn1 N4 C13 11.9(5)
N2 Mn1 N4 C13 7.6(3)
N3 Mn1 N4 C13 87.1(3)
C5 C4 C3 C2 -0.2(7)
O1' Mn1 N3 C9 34.5(8)
O1 Mn1 N3 C9 26.4(4)
O4 Mn1 N3 C9 141.1(8)
O4' Mn1 N3 C9 168.9(16)
N1 Mn1 N3 C9 -75.4(4)
N2 Mn1 N3 C9 -148.8(4)
N4 Mn1 N3 C9 130.4(4)
O1' Mn1 N3 C10 -88.6(8)
O1 Mn1 N3 C10 -96.6(4)
O4 Mn1 N3 C10 18.0(10)
O4' Mn1 N3 C10 45.8(17)
N1 Mn1 N3 C10 161.5(3)
N2 Mn1 N3 C10 88.1(3)
N4 Mn1 N3 C10 7.3(3)
O1' Mn1 N3 C8 152.6(7)
O1 Mn1 N3 C8 144.6(3)
O4 Mn1 N3 C8 -100.8(9)
O4' Mn1 N3 C8 -73.0(16)
N1 Mn1 N3 C8 42.7(3)
N2 Mn1 N3 C8 -30.7(3)
N4 Mn1 N3 C8 -111.4(3)
C4 C3 C2 C1 0.8(7)
N1 C1 C2 C3 -0.6(6)
C7 N2 C6 C5 73.5(5)
C14 N2 C6 C5 -158.6(4)
Mn1 N2 C6 C5 -47.0(4)
N1 C5 C6 N2 37.9(5)
C4 C5 C6 N2 -144.6(4)
C6 N2 C7 C8 -101.9(5)
C14 N2 C7 C8 130.7(5)
Mn1 N2 C7 C8 15.1(5)
C11 N4 C13 C14 131.9(5)
C12 N4 C13 C14 -105.4(5)
Mn1 N4 C13 C14 19.0(5)
O6' S2' C17 F4 -125.2(15)
O4' S2' C17 F4 -12.3(16)
O5' S2' C17 F4 91.5(14)
O6' S2' C17 F5 83.4(12)
O4' S2' C17 F5 -163.7(11)
O5' S2' C17 F5 -59.9(11)
O6' S2' C17 F6 -25.9(11)
O4' S2' C17 F6 87.0(11)
O5' S2' C17 F6 -169.3(10)
O6' S2' C17 F4' -92.6(16)
O4' S2' C17 F4' 20.3(17)
O5' S2' C17 F4' 124.1(15)
O6' S2' C17 F5' 77.9(15)
O4' S2' C17 F5' -169.2(14)
O5' S2' C17 F5' -65.5(14)
O6' S2' C17 F6' -178(5)
O4' S2' C17 F6' -65(5)
O5' S2' C17 F6' 39(5)
O6' S2' C17 S2 171.9(11)
O4' S2' C17 S2 -75.2(10)
O5' S2' C17 S2 28.5(8)
O5 S2 C17 F4 66.2(8)
O4 S2 C17 F4 -58.6(8)
O6 S2 C17 F4 -178.1(7)
O5 S2 C17 F5 -55.0(8)
O4 S2 C17 F5 -179.8(7)
O6 S2 C17 F5 60.7(8)
O5 S2 C17 F6 -178.7(7)
O4 S2 C17 F6 56.4(7)
O6 S2 C17 F6 -63.0(7)
O5 S2 C17 F4' 97.1(15)
O4 S2 C17 F4' -27.8(15)
O6 S2 C17 F4' -147.2(15)
O5 S2 C17 F5' -54.8(13)
O4 S2 C17 F5' -179.6(12)
O6 S2 C17 F5' 60.9(13)
O5 S2 C17 F6' 30(5)
O4 S2 C17 F6' -95(5)
O6 S2 C17 F6' 146(5)
O5 S2 C17 S2' -160.4(6)
O4 S2 C17 S2' 74.7(5)
O6 S2 C17 S2' -44.7(5)
O1' S1' C16 F3 -159.7(10)
O3' S1' C16 F3 -50.4(16)
O2' S1' C16 F3 84.7(14)
O1' S1' C16 F2 102.2(10)
O3' S1' C16 F2 -148.5(15)
O2' S1' C16 F2 -13.4(14)
O1' S1' C16 F1 3.8(11)
O3' S1' C16 F1 113.1(15)
O2' S1' C16 F1 -111.7(14)
O1' S1' C16 F3' -141.0(13)
O3' S1' C16 F3' -31.7(18)
O2' S1' C16 F3' 103.5(16)
O1' S1' C16 F2' 112.4(12)
O3' S1' C16 F2' -138.2(16)
O2' S1' C16 F2' -3.1(16)
O1' S1' C16 S1 -72.2(9)
O3' S1' C16 S1 37.1(14)
O2' S1' C16 S1 172.3(14)
O2 S1 C16 F3 -62.5(6)
O1 S1 C16 F3 -179.8(5)
O3 S1 C16 F3 60.7(6)
O2 S1 C16 F2 -177.6(5)
O1 S1 C16 F2 65.1(5)
O3 S1 C16 F2 -54.3(6)
O2 S1 C16 F1 63.6(5)
O1 S1 C16 F1 -53.7(5)
O3 S1 C16 F1 -173.1(5)
O2 S1 C16 F3' -41.7(8)
O1 S1 C16 F3' -159.0(8)
O3 S1 C16 F3' 81.6(8)
O2 S1 C16 F2' -163.9(14)
O1 S1 C16 F2' 78.8(15)
O3 S1 C16 F2' -40.6(15)
O2 S1 C16 S1' -171.9(4)
O1 S1 C16 S1' 70.8(4)
O3 S1 C16 S1' -48.6(5)
N2 C7 C8 N3 -46.1(6)
C9 N3 C8 C7 169.6(4)
C10 N3 C8 C7 -66.8(5)
Mn1 N3 C8 C7 50.3(4)
C7 N2 C14 C13 -66.9(6)
C6 N2 C14 C13 166.1(4)
Mn1 N2 C14 C13 53.3(5)
N4 C13 C14 N2 -50.8(7)
C12 N4 C11 C10 172.9(4)
C13 N4 C11 C10 -62.6(5)
Mn1 N4 C11 C10 54.0(4)
C9 N3 C10 C11 -105.1(5)
C8 N3 C10 C11 131.9(5)
Mn1 N3 C10 C11 18.5(5)
N4 C11 C10 N3 -51.6(6)
